data_7250776
loop_
_publ_author_name
'Ebrahimi, Bahare'
'Notash, Behrouz'

_publ_section_title
;
 Moisture-induced single-crystal-to-powder structural transformation in
 cadmium coordination compounds containing an electron-deficient ligand:
 coordinated solvent exchange and retention of dimension
;
_journal_issue 35
_journal_name_full CrystEngComm
_journal_page_first 5889
_journal_page_last 5900
_journal_paper_doi 10.1039/D5CE00648A
_journal_volume 27
_journal_year 2025
_chemical_formula_moiety 'C28 H28 Cd Cl2 N12 O10'
_chemical_formula_sum 'C28 H28 Cd Cl2 N12 O10'
_chemical_formula_weight 875.93
_space_group_crystal_system monoclinic
_space_group_IT_number 14
_space_group_name_Hall '-P 2yn'
_space_group_name_H-M_alt 'P 1 21/n 1'
_atom_sites_solution_hydrogens mixed
_audit_creation_method SHELXL-2019/3
_audit_update_record
;
2025-06-25 deposited with the CCDC.	2025-08-05 downloaded from the CCDC.
;
_cell_angle_alpha 90
_cell_angle_beta 98.15(3)
_cell_angle_gamma 90
_cell_formula_units_Z 2
_cell_length_a 8.4220(17)
_cell_length_b 15.067(3)
_cell_length_c 13.735(3)
_cell_measurement_reflns_used 3029
_cell_measurement_temperature 298(2)
_cell_measurement_theta_max 24.990
_cell_measurement_theta_min 2.018
_cell_volume 1725.3(6)
_computing_cell_refinement 'X-Area (Stoe & Cie GmbH, 2005)'
_computing_data_collection 'X-Area (Stoe & Cie GmbH, 2005)'
_computing_data_reduction 'X-Area (Stoe & Cie GmbH, 2005)'
_computing_molecular_graphics 'ORTEP-3 for Windows (Farrugia, 1997)'
_computing_publication_material 'WinGX (Farrugia, 1999)'
_computing_structure_refinement 'SHELXL-2019/2 (Sheldrick, 2019)'
_computing_structure_solution 'SHELXS-97 (Sheldrick, 2008)'
_diffrn_ambient_temperature 298(2)
_diffrn_detector_area_resol_mean '0.15 mm'
_diffrn_measured_fraction_theta_full 0.999
_diffrn_measured_fraction_theta_max 0.999
_diffrn_measurement_device_type 'STOE IPDS 2T'
_diffrn_measurement_method 'rotation method'
_diffrn_radiation_type MoK\a
_diffrn_radiation_wavelength 0.71073
_diffrn_reflns_av_R_equivalents 0.1069
_diffrn_reflns_av_unetI/netI 0.0826
_diffrn_reflns_Laue_measured_fraction_full 0.999
_diffrn_reflns_Laue_measured_fraction_max 0.999
_diffrn_reflns_limit_h_max 7
_diffrn_reflns_limit_h_min -10
_diffrn_reflns_limit_k_max 17
_diffrn_reflns_limit_k_min -16
_diffrn_reflns_limit_l_max 16
_diffrn_reflns_limit_l_min -16
_diffrn_reflns_number 9108
_diffrn_reflns_point_group_measured_fraction_full 0.999
_diffrn_reflns_point_group_measured_fraction_max 0.999
_diffrn_reflns_theta_full 24.990
_diffrn_reflns_theta_max 24.990
_diffrn_reflns_theta_min 2.018
_exptl_absorpt_coefficient_mu 0.862
_exptl_absorpt_correction_type numerical
_exptl_absorpt_process_details 'shape of crystal determined optically'
_exptl_crystal_colour red
_exptl_crystal_density_diffrn 1.686
_exptl_crystal_description plate
_exptl_crystal_F_000 884
_exptl_crystal_size_max 0.5
_exptl_crystal_size_mid 0.3
_exptl_crystal_size_min 0.15
_exptl_transmission_factor_max 0.919
_exptl_transmission_factor_min 0.846
_refine_diff_density_max 1.801
_refine_diff_density_min -1.407
_refine_diff_density_rms 0.162
_refine_ls_extinction_method none
_refine_ls_goodness_of_fit_ref 1.045
_refine_ls_hydrogen_treatment mixed
_refine_ls_matrix_type full
_refine_ls_number_parameters 233
_refine_ls_number_reflns 3029
_refine_ls_number_restraints 3
_refine_ls_restrained_S_all 1.078
_refine_ls_R_factor_all 0.1132
_refine_ls_R_factor_gt 0.0798
_refine_ls_shift/su_max 0.001
_refine_ls_shift/su_mean 0.000
_refine_ls_structure_factor_coef Fsqd
_refine_ls_weighting_details 'w=1/[\s^2^(Fo^2^)+(0.1446P)^2^] where P=(Fo^2^+2Fc^2^)/3'
_refine_ls_weighting_scheme calc
_refine_ls_wR_factor_gt 0.2064
_refine_ls_wR_factor_ref 0.2240
_reflns_Friedel_coverage 0.000
_reflns_number_gt 2131
_reflns_number_total 3029
_reflns_threshold_expression 'I > 2\s(I)'
_cod_data_source_file d5ce00648a2.cif
_cod_data_source_block shelx
_cod_depositor_comments 'Adding full bibliography for 7250776--7250778.cif.'
_cod_original_sg_symbol_H-M 'P 21/n'
_cod_database_code 7250776
_shelx_shelxl_version_number 2019/3
_shelx_space_group_comment
;
The symmetry employed for this shelxl refinement is uniquely defined
by the following loop, which should always be used as a source of
symmetry information in preference to the above space-group names.
They are only intended as comments.
;
_shelx_estimated_absorpt_t_min 0.846
_shelx_estimated_absorpt_t_max 0.919

loop_
_space_group_symop_operation_xyz
'x, y, z'
'-x+1/2, y+1/2, -z+1/2'
'-x, -y, -z'
'x-1/2, -y-1/2, z-1/2'

loop_
_atom_site_label
_atom_site_type_symbol
_atom_site_fract_x
_atom_site_fract_y
_atom_site_fract_z
_atom_site_U_iso_or_equiv
_atom_site_adp_type
_atom_site_occupancy
_atom_site_site_symmetry_order
_atom_site_calc_flag
_atom_site_refinement_flags_posn
_atom_site_refinement_flags_adp
_atom_site_refinement_flags_occupancy
_atom_site_disorder_assembly
_atom_site_disorder_group
Cd1 Cd 0.500000 0.500000 1.000000 0.0393(3) Uani 1 2 d S . P . .
Cl1 Cl 0.3529(3) 0.68936(15) 1.10586(15) 0.0492(6) Uani 1 1 d . . . . .
O1 O 0.3498(11) 0.5942(5) 1.0902(6) 0.073(2) Uani 1 1 d . . . . .
O2 O 0.4782(12) 0.7270(6) 1.0631(7) 0.098(3) Uani 1 1 d . . . . .
O3 O 0.2032(11) 0.7229(6) 1.0626(7) 0.096(3) Uani 1 1 d . . . . .
O4 O 0.3728(12) 0.7048(7) 1.2073(6) 0.100(3) Uani 1 1 d . . . . .
O5 O 0.7354(13) 0.5778(8) 1.0271(6) 0.114(3) Uani 1 1 d D . . . .
N1 N 0.4139(9) 0.5674(5) 0.8516(4) 0.0445(17) Uani 1 1 d . . . . .
N2 N 0.6997(9) 0.5757(6) 0.6285(5) 0.0516(19) Uani 1 1 d . . . . .
N3 N 0.4707(9) 0.6101(6) 0.5142(4) 0.052(2) Uani 1 1 d . . . . .
N4 N 0.5577(10) 0.6118(5) 0.4427(5) 0.0501(19) Uani 1 1 d . . . . .
N5 N 0.7890(10) 0.5768(6) 0.5571(5) 0.055(2) Uani 1 1 d . . . . .
N6 N 0.8403(10) 0.6157(6) 0.2181(5) 0.057(2) Uani 1 1 d . . . . .
C1 C 0.5007(11) 0.5637(6) 0.7762(5) 0.042(2) Uani 1 1 d . . . . .
H1 H 0.599534 0.535106 0.785413 0.051 Uiso 1 1 calc R U . . .
C2 C 0.2743(13) 0.6070(7) 0.8394(6) 0.059(3) Uani 1 1 d . . . . .
H2 H 0.213780 0.607447 0.891020 0.071 Uiso 1 1 calc R U . . .
C3 C 0.2132(14) 0.6487(9) 0.7508(7) 0.072(3) Uani 1 1 d . . . . .
H3 H 0.115836 0.678755 0.744538 0.086 Uiso 1 1 calc R U . . .
C4 C 0.3001(13) 0.6445(7) 0.6733(7) 0.059(3) Uani 1 1 d . . . . .
H4 H 0.260540 0.670283 0.613247 0.071 Uiso 1 1 calc R U . . .
C5 C 0.4469(11) 0.6014(6) 0.6854(5) 0.0416(19) Uani 1 1 d . . . . .
C6 C 0.5450(11) 0.5971(6) 0.6055(5) 0.043(2) Uani 1 1 d . . . . .
C7 C 0.7204(11) 0.5996(6) 0.4671(5) 0.043(2) Uani 1 1 d . . . . .
C8 C 0.8204(11) 0.6073(6) 0.3899(6) 0.0423(19) Uani 1 1 d . . . . .
C9 C 0.9882(13) 0.6078(7) 0.4116(6) 0.056(2) Uani 1 1 d . . . . .
H9 H 1.038145 0.603590 0.476289 0.067 Uiso 1 1 calc R U . . .
C10 C 1.0767(13) 0.6147(8) 0.3364(7) 0.063(3) Uani 1 1 d . . . . .
H10 H 1.187953 0.617767 0.349518 0.076 Uiso 1 1 calc R U . . .
C11 C 1.0000(13) 0.6170(8) 0.2402(7) 0.064(3) Uani 1 1 d . . . . .
H11 H 1.061822 0.619468 0.189286 0.077 Uiso 1 1 calc R U . . .
C12 C 0.7532(12) 0.6116(7) 0.2914(6) 0.052(2) Uani 1 1 d . . . . .
H12 H 0.642064 0.611576 0.276201 0.062 Uiso 1 1 calc R U . . .
C13 C 0.7747(17) 0.6476(11) 0.9737(8) 0.114(3) Uani 1 1 d D . . . .
H13A H 0.814315 0.695096 1.018323 0.137 Uiso 1 1 calc R U . . .
H13B H 0.678544 0.668954 0.933187 0.137 Uiso 1 1 calc R U . . .
C14 C 0.8957(17) 0.6281(12) 0.9101(8) 0.114(3) Uani 1 1 d D . . . .
H14A H 0.959657 0.680011 0.904137 0.171 Uiso 1 1 calc R U . . .
H14B H 0.843515 0.610781 0.846181 0.171 Uiso 1 1 calc R U . . .
H14C H 0.963246 0.580620 0.938144 0.171 Uiso 1 1 calc R U . . .
H5 H 0.76(2) 0.586(13) 1.089(3) 0.171 Uiso 1 1 d D U . . .

loop_
_atom_site_aniso_label
_atom_site_aniso_U_11
_atom_site_aniso_U_22
_atom_site_aniso_U_33
_atom_site_aniso_U_23
_atom_site_aniso_U_13
_atom_site_aniso_U_12
Cd1 0.0420(5) 0.0481(6) 0.0278(4) 0.0070(3) 0.0045(3) -0.0038(4)
Cl1 0.0494(12) 0.0471(13) 0.0512(11) -0.0012(9) 0.0069(9) 0.0012(10)
O1 0.100(6) 0.038(4) 0.090(5) 0.001(3) 0.045(4) 0.007(4)
O2 0.101(7) 0.076(6) 0.129(7) 0.009(5) 0.059(6) -0.008(5)
O3 0.072(6) 0.077(6) 0.128(7) 0.022(5) -0.022(5) 0.008(5)
O4 0.101(7) 0.139(9) 0.058(4) -0.036(5) 0.003(4) -0.010(6)
O5 0.105(5) 0.177(9) 0.057(3) 0.007(4) 0.002(3) -0.075(5)
N1 0.048(4) 0.051(5) 0.034(3) 0.008(3) 0.004(3) 0.001(4)
N2 0.052(5) 0.065(5) 0.037(4) 0.011(3) 0.002(3) 0.009(4)
N3 0.056(5) 0.071(6) 0.027(3) 0.004(3) 0.002(3) 0.001(4)
N4 0.054(5) 0.061(5) 0.033(3) 0.003(3) 0.002(3) 0.000(4)
N5 0.057(5) 0.064(5) 0.042(4) 0.013(3) 0.002(3) 0.007(4)
N6 0.054(5) 0.078(6) 0.039(4) 0.002(4) 0.009(3) -0.010(4)
C1 0.051(5) 0.045(5) 0.030(4) 0.005(3) -0.003(3) -0.002(4)
C2 0.064(6) 0.078(7) 0.038(4) 0.007(4) 0.011(4) 0.026(6)
C3 0.072(8) 0.094(9) 0.051(5) 0.018(5) 0.015(5) 0.026(7)
C4 0.067(7) 0.065(7) 0.042(5) 0.023(4) -0.004(4) 0.011(5)
C5 0.049(5) 0.043(5) 0.031(4) 0.006(3) 0.001(3) -0.002(4)
C6 0.061(6) 0.037(5) 0.032(4) 0.008(3) 0.008(4) -0.006(4)
C7 0.054(5) 0.041(5) 0.033(4) 0.003(3) 0.003(3) -0.007(4)
C8 0.051(5) 0.037(5) 0.039(4) -0.002(3) 0.006(4) -0.005(4)
C9 0.068(7) 0.061(6) 0.038(4) -0.002(4) 0.003(4) -0.005(5)
C10 0.051(6) 0.078(8) 0.058(6) -0.004(5) 0.002(4) -0.007(5)
C11 0.071(7) 0.081(8) 0.046(5) 0.002(5) 0.023(5) -0.005(6)
C12 0.060(6) 0.061(6) 0.033(4) 0.002(4) 0.003(4) -0.011(5)
C13 0.105(5) 0.177(9) 0.057(3) 0.007(4) 0.002(3) -0.075(5)
C14 0.105(5) 0.177(9) 0.057(3) 0.007(4) 0.002(3) -0.075(5)

loop_
_atom_type_symbol
_atom_type_description
_atom_type_scat_dispersion_real
_atom_type_scat_dispersion_imag
_atom_type_scat_source
C C 0.0033 0.0016 'International Tables Vol C Tables 4.2.6.8 and 6.1.1.4'
H H 0.0000 0.0000 'International Tables Vol C Tables 4.2.6.8 and 6.1.1.4'
N N 0.0061 0.0033 'International Tables Vol C Tables 4.2.6.8 and 6.1.1.4'
O O 0.0106 0.0060 'International Tables Vol C Tables 4.2.6.8 and 6.1.1.4'
Cl Cl 0.1484 0.1585 'International Tables Vol C Tables 4.2.6.8 and 6.1.1.4'
Cd Cd -0.8075 1.2024 'International Tables Vol C Tables 4.2.6.8 and 6.1.1.4'

loop_
_geom_angle_atom_site_label_1
_geom_angle_atom_site_label_2
_geom_angle_atom_site_label_3
_geom_angle
_geom_angle_site_symmetry_1
_geom_angle_site_symmetry_3
_geom_angle_publ_flag
O5 Cd1 O5 180.0 . 3_667 ?
O5 Cd1 N1 85.7(3) . 3_667 ?
O5 Cd1 N1 94.3(3) 3_667 3_667 ?
O5 Cd1 N1 94.3(3) . . ?
O5 Cd1 N1 85.7(3) 3_667 . ?
N1 Cd1 N1 180.0(3) 3_667 . ?
O5 Cd1 O1 82.9(4) . 3_667 ?
O5 Cd1 O1 97.1(4) 3_667 3_667 ?
N1 Cd1 O1 94.3(3) 3_667 3_667 ?
N1 Cd1 O1 85.7(3) . 3_667 ?
O5 Cd1 O1 97.1(4) . . ?
O5 Cd1 O1 82.9(4) 3_667 . ?
N1 Cd1 O1 85.7(3) 3_667 . ?
N1 Cd1 O1 94.3(3) . . ?
O1 Cd1 O1 180.0 3_667 . ?
O4 Cl1 O2 111.1(6) . . ?
O4 Cl1 O3 109.5(6) . . ?
O2 Cl1 O3 111.1(6) . . ?
O4 Cl1 O1 108.0(6) . . ?
O2 Cl1 O1 109.8(5) . . ?
O3 Cl1 O1 107.2(6) . . ?
Cl1 O1 Cd1 132.2(4) . . ?
C13 O5 Cd1 125.8(8) . . ?
C13 O5 H5 113(10) . . ?
Cd1 O5 H5 108(10) . . ?
C2 N1 C1 119.7(7) . . ?
C2 N1 Cd1 118.6(5) . . ?
C1 N1 Cd1 121.6(6) . . ?
N5 N2 C6 117.4(7) . . ?
N4 N3 C6 118.1(8) . . ?
N3 N4 C7 117.4(7) . . ?
N2 N5 C7 118.4(8) . . ?
C12 N6 C11 118.4(8) . . ?
N1 C1 C5 122.0(8) . . ?
N1 C1 H1 119.0 . . ?
C5 C1 H1 119.0 . . ?
N1 C2 C3 121.9(8) . . ?
N1 C2 H2 119.0 . . ?
C3 C2 H2 119.0 . . ?
C4 C3 C2 118.8(10) . . ?
C4 C3 H3 120.6 . . ?
C2 C3 H3 120.6 . . ?
C3 C4 C5 119.5(8) . . ?
C3 C4 H4 120.2 . . ?
C5 C4 H4 120.2 . . ?
C4 C5 C1 118.2(8) . . ?
C4 C5 C6 121.3(7) . . ?
C1 C5 C6 120.5(8) . . ?
N3 C6 N2 124.7(8) . . ?
N3 C6 C5 117.3(8) . . ?
N2 C6 C5 117.9(7) . . ?
N5 C7 N4 123.1(8) . . ?
N5 C7 C8 118.6(8) . . ?
N4 C7 C8 118.2(7) . . ?
C12 C8 C9 117.7(8) . . ?
C12 C8 C7 121.1(8) . . ?
C9 C8 C7 121.2(7) . . ?
C10 C9 C8 118.9(8) . . ?
C10 C9 H9 120.5 . . ?
C8 C9 H9 120.5 . . ?
C9 C10 C11 119.6(10) . . ?
C9 C10 H10 120.2 . . ?
C11 C10 H10 120.2 . . ?
N6 C11 C10 122.2(9) . . ?
N6 C11 H11 118.9 . . ?
C10 C11 H11 118.9 . . ?
N6 C12 C8 123.1(9) . . ?
N6 C12 H12 118.4 . . ?
C8 C12 H12 118.4 . . ?
O5 C13 C14 114.4(14) . . ?
O5 C13 H13A 108.7 . . ?
C14 C13 H13A 108.7 . . ?
O5 C13 H13B 108.7 . . ?
C14 C13 H13B 108.7 . . ?
H13A C13 H13B 107.6 . . ?
C13 C14 H14A 109.5 . . ?
C13 C14 H14B 109.5 . . ?
H14A C14 H14B 109.5 . . ?
C13 C14 H14C 109.5 . . ?
H14A C14 H14C 109.5 . . ?
H14B C14 H14C 109.5 . . ?

loop_
_geom_bond_atom_site_label_1
_geom_bond_atom_site_label_2
_geom_bond_distance
_geom_bond_site_symmetry_2
_geom_bond_publ_flag
Cd1 O5 2.287(9) . ?
Cd1 O5 2.287(9) 3_667 ?
Cd1 N1 2.301(6) 3_667 ?
Cd1 N1 2.301(6) . ?
Cd1 O1 2.365(7) 3_667 ?
Cd1 O1 2.365(7) . ?
Cl1 O4 1.399(8) . ?
Cl1 O2 1.399(9) . ?
Cl1 O3 1.409(8) . ?
Cl1 O1 1.450(7) . ?
O5 C13 1.351(14) . ?
O5 H5 0.85(2) . ?
N1 C2 1.308(12) . ?
N1 C1 1.351(11) . ?
N2 N5 1.318(11) . ?
N2 C6 1.336(12) . ?
N3 N4 1.306(10) . ?
N3 C6 1.334(10) . ?
N4 C7 1.376(12) . ?
N5 C7 1.333(10) . ?
N6 C12 1.328(12) . ?
N6 C11 1.336(13) . ?
C1 C5 1.386(10) . ?
C1 H1 0.9300 . ?
C2 C3 1.401(13) . ?
C2 H2 0.9300 . ?
C3 C4 1.376(14) . ?
C3 H3 0.9300 . ?
C4 C5 1.385(14) . ?
C4 H4 0.9300 . ?
C5 C6 1.466(12) . ?
C7 C8 1.450(12) . ?
C8 C12 1.392(11) . ?
C8 C9 1.402(14) . ?
C9 C10 1.360(14) . ?
C9 H9 0.9300 . ?
C10 C11 1.387(13) . ?
C10 H10 0.9300 . ?
C11 H11 0.9300 . ?
C12 H12 0.9300 . ?
C13 C14 1.463(15) . ?
C13 H13A 0.9700 . ?
C13 H13B 0.9700 . ?
C14 H14A 0.9600 . ?
C14 H14B 0.9600 . ?
C14 H14C 0.9600 . ?

loop_
_geom_hbond_atom_site_label_D
_geom_hbond_atom_site_label_H
_geom_hbond_atom_site_label_A
_geom_hbond_distance_DH
_geom_hbond_distance_HA
_geom_hbond_distance_DA
_geom_hbond_angle_DHA
_geom_hbond_site_symmetry_A
_geom_hbond_publ_flag
O5 H5 N6 0.85(2) 1.86(4) 2.709(11) 170(20) 1_556 yes
C1 H1 N2 0.93 2.50 2.814(11) 100.0 . yes
C12 H12 N4 0.93 2.49 2.829(12) 101.7 . yes
C14 H14A O3 0.96 2.85 3.406(16) 118.2 1_655 yes

loop_
_geom_torsion_atom_site_label_1
_geom_torsion_atom_site_label_2
_geom_torsion_atom_site_label_3
_geom_torsion_atom_site_label_4
_geom_torsion
_geom_torsion_site_symmetry_1
_geom_torsion_site_symmetry_2
_geom_torsion_site_symmetry_3
_geom_torsion_site_symmetry_4
_geom_torsion_publ_flag
O4 Cl1 O1 Cd1 -126.2(7) . . . . ?
O2 Cl1 O1 Cd1 -5.0(9) . . . . ?
O3 Cl1 O1 Cd1 115.9(8) . . . . ?
C6 N3 N4 C7 0.3(12) . . . . ?
C6 N2 N5 C7 0.3(13) . . . . ?
C2 N1 C1 C5 0.4(13) . . . . ?
Cd1 N1 C1 C5 177.6(6) . . . . ?
C1 N1 C2 C3 -2.1(16) . . . . ?
Cd1 N1 C2 C3 -179.4(9) . . . . ?
N1 C2 C3 C4 2.8(19) . . . . ?
C2 C3 C4 C5 -1.8(18) . . . . ?
C3 C4 C5 C1 0.2(15) . . . . ?
C3 C4 C5 C6 -178.6(10) . . . . ?
N1 C1 C5 C4 0.6(13) . . . . ?
N1 C1 C5 C6 179.3(8) . . . . ?
N4 N3 C6 N2 -7.9(14) . . . . ?
N4 N3 C6 C5 176.0(8) . . . . ?
N5 N2 C6 N3 7.6(14) . . . . ?
N5 N2 C6 C5 -176.3(8) . . . . ?
C4 C5 C6 N3 -20.5(13) . . . . ?
C1 C5 C6 N3 160.7(9) . . . . ?
C4 C5 C6 N2 163.1(9) . . . . ?
C1 C5 C6 N2 -15.7(12) . . . . ?
N2 N5 C7 N4 -7.8(14) . . . . ?
N2 N5 C7 C8 175.5(8) . . . . ?
N3 N4 C7 N5 7.5(13) . . . . ?
N3 N4 C7 C8 -175.8(8) . . . . ?
N5 C7 C8 C12 165.8(9) . . . . ?
N4 C7 C8 C12 -11.0(13) . . . . ?
N5 C7 C8 C9 -12.0(13) . . . . ?
N4 C7 C8 C9 171.1(9) . . . . ?
C12 C8 C9 C10 1.6(14) . . . . ?
C7 C8 C9 C10 179.6(9) . . . . ?
C8 C9 C10 C11 -2.9(16) . . . . ?
C12 N6 C11 C10 -0.4(17) . . . . ?
C9 C10 C11 N6 2.3(18) . . . . ?
C11 N6 C12 C8 -0.9(16) . . . . ?
C9 C8 C12 N6 0.3(15) . . . . ?
C7 C8 C12 N6 -177.6(9) . . . . ?
Cd1 O5 C13 C14 -107.3(13) . . . . ?
